data_1568276
loop_
_publ_author_name
'Bower, Jamey K.'
'Reese, Maxwell S.'
'Mazin, Ilia M.'
'Zarnitsa, Lina M.'
'Cypcar, Andrew D.'
'Moore, Curtis E.'
'Sokolov, Alexander Yu'
'Zhang, Shiyu'

_publ_section_title
;
 C(sp<sup>3</sup>)-H cyanation by a formal copper(iii) cyanide complex.
;
_journal_issue 5
_journal_name_full 'Chemical science'
_journal_page_first 1301
_journal_page_last 1307
_journal_paper_doi 10.1039/d2sc06573h
_journal_volume 14
_journal_year 2023
_chemical_formula_moiety 'C32 H37 Cu N4 O2, C16 H36 N, 2(C4 H8 O)'
_chemical_formula_sum 'C56 H89 Cu N5 O4'
_chemical_formula_weight 959.86
_space_group_crystal_system monoclinic
_space_group_IT_number 14
_space_group_name_Hall '-P 2ybc'
_space_group_name_H-M_alt 'P 1 21/c 1'
_atom_sites_solution_hydrogens geom
_atom_sites_solution_primary dual
_atom_sites_solution_secondary difmap
_audit_block_doi 10.5517/ccdc.csd.cc2b9f8c
_audit_creation_date 2022-02-17
_audit_creation_method
;
Olex2 1.5-alpha
(compiled 2021.12.21 svn.raa29eb21 for OlexSys, GUI svn.r6440)
;
_audit_update_record
;
2022-02-22 deposited with the CCDC.	2023-01-06 downloaded from the CCDC.
;
_cell_angle_alpha 90
_cell_angle_beta 101.477(3)
_cell_angle_gamma 90
_cell_formula_units_Z 4
_cell_length_a 10.2900(6)
_cell_length_b 26.6421(15)
_cell_length_c 20.4572(12)
_cell_measurement_reflns_used 9971
_cell_measurement_temperature 100.0
_cell_measurement_theta_max 23.375
_cell_measurement_theta_min 2.159
_cell_volume 5496.1(6)
_computing_cell_refinement 'SAINT V8.40B (Bruker, 2021)'
_computing_data_collection 'APEX3 v2017.3-0 (Bruker, 2017)'
_computing_data_reduction 'SAINT V8.40B (Bruker, 2021)'
_computing_molecular_graphics 'Olex2 1.5-alpha (Dolomanov et al., 2009)'
_computing_publication_material 'Olex2 1.5-alpha (Dolomanov et al., 2009)'
_computing_structure_refinement 'XL  (Sheldrick, 2008)'
_computing_structure_solution 'ShelXT (Sheldrick, 2015)'
_diffrn_ambient_temperature 100.0
_diffrn_detector 'Bruker APEX-II CCD'
_diffrn_detector_area_resol_mean 7.9
_diffrn_detector_type 'CCD Area Detector'
_diffrn_measured_fraction_theta_full 1.000
_diffrn_measured_fraction_theta_max 0.995
_diffrn_measurement_device 'Kappa Four-Circle Diffractometer'
_diffrn_measurement_device_type 'Nonius Kappa APEX II'
_diffrn_measurement_method '\w and \f scans'
_diffrn_radiation_monochromator graphite
_diffrn_radiation_probe x-ray
_diffrn_radiation_type MoK\a
_diffrn_radiation_wavelength 0.71073
_diffrn_radiation_xray_symbol K-L~3~
_diffrn_reflns_av_R_equivalents 0.0701
_diffrn_reflns_av_unetI/netI 0.0381
_diffrn_reflns_Laue_measured_fraction_full 1.000
_diffrn_reflns_Laue_measured_fraction_max 0.995
_diffrn_reflns_limit_h_max 12
_diffrn_reflns_limit_h_min -12
_diffrn_reflns_limit_k_max 32
_diffrn_reflns_limit_k_min -32
_diffrn_reflns_limit_l_max 24
_diffrn_reflns_limit_l_min -24
_diffrn_reflns_number 120736
_diffrn_reflns_point_group_measured_fraction_full 1.000
_diffrn_reflns_point_group_measured_fraction_max 0.995
_diffrn_reflns_theta_full 25.000
_diffrn_reflns_theta_max 25.447
_diffrn_reflns_theta_min 1.529
_diffrn_source 'sealed tube'
_diffrn_source_current 30.0
_diffrn_source_power 1.5
_diffrn_source_type fine-focus
_diffrn_source_voltage 50.0
_diffrn_standards_number 0
_exptl_absorpt_coefficient_mu 0.444
_exptl_absorpt_correction_T_max 0.2590
_exptl_absorpt_correction_T_min 0.2170
_exptl_absorpt_correction_type multi-scan
_exptl_absorpt_process_details
;
SADABS-2016/2 (Bruker,2016/2) was used for absorption correction.
wR2(int) was 0.0596 before and 0.0539 after correction.
The Ratio of minimum to maximum transmission is 0.8378.
The \l/2 correction factor is Not present.
;
_exptl_crystal_colour Purple
_exptl_crystal_colour_primary Purple
_exptl_crystal_density_diffrn 1.160
_exptl_crystal_description Rod
_exptl_crystal_F_000 2084
_exptl_crystal_size_max 0.635
_exptl_crystal_size_mid 0.156
_exptl_crystal_size_min 0.139
_refine_diff_density_max 0.527
_refine_diff_density_min -0.316
_refine_diff_density_rms 0.051
_refine_ls_extinction_method none
_refine_ls_goodness_of_fit_ref 1.035
_refine_ls_hydrogen_treatment constr
_refine_ls_matrix_type full
_refine_ls_number_parameters 665
_refine_ls_number_reflns 10138
_refine_ls_number_restraints 80
_refine_ls_restrained_S_all 1.039
_refine_ls_R_factor_all 0.0568
_refine_ls_R_factor_gt 0.0379
_refine_ls_shift/su_max 0.001
_refine_ls_shift/su_mean 0.000
_refine_ls_structure_factor_coef Fsqd
_refine_ls_weighting_details 'w=1/[\s^2^(Fo^2^)+(0.0450P)^2^+3.0089P] where P=(Fo^2^+2Fc^2^)/3'
_refine_ls_weighting_scheme calc
_refine_ls_wR_factor_gt 0.0906
_refine_ls_wR_factor_ref 0.0987
_reflns_Friedel_coverage 0.000
_reflns_number_gt 7882
_reflns_number_total 10138
_reflns_threshold_expression 'I > 2\s(I)'
_cod_data_source_file d2sc06573h2.cif
_cod_data_source_block Zhang_JKB301
_cod_depositor_comments
;
The following automatic conversions were performed:

data item '_diffrn_radiation_probe' value 'X-ray' was changed to
'x-ray' in accordance with the
/home/data/users/saulius/crontab/automatic-downloads/rss-feeds/RSC/lib/dictionaries/cif_core.dic
dictionary named 'cif_core.dic' version 2.4.2 last updated on
2011-04-26.

Automatic conversion script
Id: cif_fix_values 7556 2019-12-06 15:28:31Z antanas 

 Adding full bibliography for 1568276--1568277.cif.
;
_cod_database_code 1568276
_shelx_shelxl_version_number 2019/1
_shelx_space_group_comment
;
The symmetry employed for this shelxl refinement is uniquely defined
by the following loop, which should always be used as a source of
symmetry information in preference to the above space-group names.
They are only intended as comments.
;
_shelx_estimated_absorpt_t_max 0.941
_shelx_estimated_absorpt_t_min 0.766
_olex2_refinement_description
;
1. Fixed Uiso
 At 1.2 times of:
  All C(H) groups, All C(H,H) groups
 At 1.5 times of:
  All C(H,H,H) groups
2. Restrained distances
 C6SB-C5SB = C5S-C6S
 1.5 with sigma of 0.02
3. Uiso/Uaniso restraints and constraints
Uanis(C27) = Uanis(C27B)
Uanis(C29B) = Uanis(C29)
Uanis(C7SB) = Uanis(C7S)
4. Rigid body (RIGU) restrains
 O2S, C5S, C6S, C7S, C8S, O2SB, C5SB, C6SB, C7SB, C8SB
 with sigma for 1-2 distances of 0.002 and sigma for 1-3 distances of 0.002
 C27, C28, C29, C27B, C28B, C29B
 with sigma for 1-2 distances of 0.002 and sigma for 1-3 distances of 0.002
5. Others
 Sof(O2SB)=Sof(C5SB)=Sof(H5SC)=Sof(H5SD)=Sof(C6SB)=Sof(H6SC)=Sof(H6SD)=
 Sof(C7SB)=Sof(H7SC)=Sof(H7SD)=Sof(C8SB)=Sof(H8SC)=Sof(H8SD)=1-FVAR(1)
 Sof(O2S)=Sof(C5S)=Sof(H5SA)=Sof(H5SB)=Sof(C6S)=Sof(H6SA)=Sof(H6SB)=Sof(C7S)=
 Sof(H7SA)=Sof(H7SB)=Sof(C8S)=Sof(H8SA)=Sof(H8SB)=FVAR(1)
 Sof(C27B)=Sof(H27B)=Sof(C28B)=Sof(H28D)=Sof(H28E)=Sof(H28F)=Sof(C29B)=
 Sof(H29D)=Sof(H29E)=Sof(H29F)=1-FVAR(2)
 Sof(C27)=Sof(H27)=Sof(C28)=Sof(H28A)=Sof(H28B)=Sof(H28C)=Sof(C29)=Sof(H29A)=
 Sof(H29B)=Sof(H29C)=FVAR(2)
6.a Ternary CH refined with riding coordinates:
 C15(H15), C18(H18), C30(H30), C27(H27), C27B(H27B)
6.b Secondary CH2 refined with riding coordinates:
 C1C(H1CA,H1CB), C2C(H2CA,H2CB), C3C(H3CA,H3CB), C5C(H5CA,H5CB), C6C(H6CA,
 H6CB), C7C(H7CA,H7CB), C9C(H9CA,H9CB), C10C(H10A,H10B), C11C(H11A,H11B),
 C13C(H13A,H13B), C14C(H14A,H14B), C15C(H15A,H15B), C1S(H1SA,H1SB), C2S(H2SA,
 H2SB), C3S(H3SA,H3SB), C4S(H4SA,H4SB), C5S(H5SA,H5SB), C6S(H6SA,H6SB),
 C7S(H7SA,H7SB), C8S(H8SA,H8SB), C5SB(H5SC,H5SD), C6SB(H6SC,H6SD), C7SB(H7SC,
 H7SD), C8SB(H8SC,H8SD)
6.c Aromatic/amide H refined with riding coordinates:
 C4(H4), C5(H5), C6(H6), C11(H11), C12(H12), C13(H13), C23(H23), C24(H24),
 C25(H25)
6.d Idealised Me refined as rotating group:
 C16(H16A,H16B,H16C), C17(H17A,H17B,H17C), C19(H19A,H19B,H19C), C20(H20A,H20B,
 H20C), C31(H31A,H31B,H31C), C32(H32A,H32B,H32C), C28(H28A,H28B,H28C), C29(H29A,
 H29B,H29C), C28B(H28D,H28E,H28F), C29B(H29D,H29E,H29F), C4C(H4CA,H4CB,H4CC),
 C8C(H8CA,H8CB,H8CC), C12C(H12A,H12B,H12C), C16C(H16D,H16E,H16F)
;
_olex2_submission_special_instructions 'No special instructions were received'

loop_
_space_group_symop_operation_xyz
'x, y, z'
'-x, y+1/2, -z+1/2'
'-x, -y, -z'
'x, -y-1/2, z-1/2'

loop_
_atom_site_label
_atom_site_type_symbol
_atom_site_fract_x
_atom_site_fract_y
_atom_site_fract_z
_atom_site_U_iso_or_equiv
_atom_site_adp_type
_atom_site_occupancy
_atom_site_site_symmetry_order
_atom_site_calc_flag
_atom_site_refinement_flags_posn
_atom_site_refinement_flags_adp
_atom_site_refinement_flags_occupancy
_atom_site_disorder_assembly
_atom_site_disorder_group
Cu1 Cu 0.32228(2) 0.38749(2) 0.28614(2) 0.01669(8) Uani 1 1 d . . . . .
O1 O 0.25313(14) 0.24363(5) 0.33941(8) 0.0272(3) Uani 1 1 d . . . . .
O2 O 0.00530(13) 0.48190(5) 0.24134(8) 0.0273(3) Uani 1 1 d . . . . .
N1 N 0.36180(15) 0.31669(6) 0.31888(8) 0.0178(3) Uani 1 1 d . . . . .
N2 N 0.14551(15) 0.36511(6) 0.29229(8) 0.0175(3) Uani 1 1 d . . . . .
N3 N 0.21947(15) 0.45121(6) 0.26372(8) 0.0176(3) Uani 1 1 d . . . . .
N4 N 0.59273(18) 0.42204(7) 0.25811(10) 0.0316(4) Uani 1 1 d . . . . .
C1 C 0.4932(2) 0.40891(7) 0.26934(10) 0.0221(4) Uani 1 1 d . . . . .
C2 C 0.25667(19) 0.28881(7) 0.32512(10) 0.0196(4) Uani 1 1 d . . . . .
C3 C 0.12954(19) 0.31835(7) 0.31160(10) 0.0197(4) Uani 1 1 d . . . . .
C4 C 0.0048(2) 0.30128(8) 0.31707(11) 0.0246(5) Uani 1 1 d . . . . .
H4 H -0.007450 0.267969 0.331264 0.029 Uiso 1 1 calc R U . . .
C5 C -0.1017(2) 0.33411(8) 0.30126(11) 0.0266(5) Uani 1 1 d . . . . .
H5 H -0.188131 0.323166 0.304368 0.032 Uiso 1 1 calc R U . . .
C6 C -0.08259(19) 0.38291(8) 0.28090(10) 0.0224(4) Uani 1 1 d . . . . .
H6 H -0.154851 0.405598 0.269853 0.027 Uiso 1 1 calc R U . . .
C7 C 0.04494(19) 0.39739(7) 0.27723(10) 0.0197(4) Uani 1 1 d . . . . .
C8 C 0.08807(19) 0.44820(7) 0.25860(10) 0.0189(4) Uani 1 1 d . . . . .
C9 C 0.48527(19) 0.29008(7) 0.32853(10) 0.0179(4) Uani 1 1 d . . . . .
C10 C 0.56877(19) 0.28935(7) 0.39183(10) 0.0205(4) Uani 1 1 d . . . . .
C11 C 0.6834(2) 0.26047(8) 0.40056(11) 0.0247(5) Uani 1 1 d . . . . .
H11 H 0.740469 0.259419 0.443205 0.030 Uiso 1 1 calc R U . . .
C12 C 0.7164(2) 0.23335(8) 0.34891(11) 0.0258(5) Uani 1 1 d . . . . .
H12 H 0.793630 0.212956 0.356400 0.031 Uiso 1 1 calc R U . . .
C13 C 0.6369(2) 0.23591(8) 0.28644(11) 0.0248(5) Uani 1 1 d . . . . .
H13 H 0.661353 0.218020 0.250569 0.030 Uiso 1 1 calc R U . . .
C14 C 0.5210(2) 0.26437(7) 0.27501(10) 0.0216(4) Uani 1 1 d . . . . .
C15 C 0.5361(2) 0.32041(8) 0.44828(10) 0.0286(5) Uani 1 1 d . . . . .
H15 H 0.437291 0.321915 0.441886 0.034 Uiso 1 1 calc R U . . .
C16 C 0.5882(3) 0.29914(9) 0.51770(11) 0.0367(6) Uani 1 1 d . . . . .
H16A H 0.558845 0.264266 0.519495 0.055 Uiso 1 1 calc R U . . .
H16B H 0.554026 0.319125 0.550788 0.055 Uiso 1 1 calc R U . . .
H16C H 0.685372 0.300344 0.527474 0.055 Uiso 1 1 calc R U . . .
C17 C 0.5855(3) 0.37390(9) 0.44477(12) 0.0471(7) Uani 1 1 d . . . . .
H17A H 0.682480 0.373904 0.451802 0.071 Uiso 1 1 calc R U . . .
H17B H 0.557261 0.394184 0.479418 0.071 Uiso 1 1 calc R U . . .
H17C H 0.548432 0.388120 0.400828 0.071 Uiso 1 1 calc R U . . .
C18 C 0.4381(2) 0.26745(8) 0.20510(10) 0.0289(5) Uani 1 1 d . . . . .
H18 H 0.356854 0.287474 0.207291 0.035 Uiso 1 1 calc R U . . .
C19 C 0.3934(3) 0.21582(10) 0.17731(12) 0.0407(6) Uani 1 1 d . . . . .
H19A H 0.471207 0.195782 0.173133 0.061 Uiso 1 1 calc R U . . .
H19B H 0.335530 0.219574 0.133352 0.061 Uiso 1 1 calc R U . . .
H19C H 0.344782 0.198908 0.207589 0.061 Uiso 1 1 calc R U . . .
C20 C 0.5138(3) 0.29499(10) 0.15866(12) 0.0437(6) Uani 1 1 d . . . . .
H20A H 0.540176 0.328287 0.176958 0.066 Uiso 1 1 calc R U . . .
H20B H 0.456648 0.298594 0.114478 0.066 Uiso 1 1 calc R U . . .
H20C H 0.593041 0.275716 0.154805 0.066 Uiso 1 1 calc R U . . .
C21 C 0.26628(18) 0.49900(7) 0.24667(10) 0.0179(4) Uani 1 1 d . . . . .
C22 C 0.29953(19) 0.53542(8) 0.29652(10) 0.0220(4) Uani 1 1 d . . . . .
C23 C 0.3445(2) 0.58173(8) 0.27855(11) 0.0262(5) Uani 1 1 d . . . . .
H23 H 0.369454 0.606743 0.311776 0.031 Uiso 1 1 calc R U . . .
C24 C 0.3537(2) 0.59206(8) 0.21343(11) 0.0262(5) Uani 1 1 d . . . . .
H24 H 0.383146 0.624083 0.202009 0.031 Uiso 1 1 calc R U . . .
C25 C 0.3198(2) 0.55565(8) 0.16507(11) 0.0260(5) Uani 1 1 d . . . . .
H25 H 0.327096 0.562778 0.120439 0.031 Uiso 1 1 calc R U . . .
C26 C 0.27509(19) 0.50868(8) 0.18056(10) 0.0212(4) Uani 1 1 d . . . . .
C30 C 0.2303(2) 0.46987(9) 0.12654(10) 0.0279(5) Uani 1 1 d . . . . .
H30 H 0.201532 0.439536 0.148696 0.033 Uiso 1 1 calc R U . . .
C31 C 0.1105(2) 0.48851(11) 0.07647(12) 0.0403(6) Uani 1 1 d . . . . .
H31A H 0.038277 0.496221 0.099693 0.061 Uiso 1 1 calc R U . . .
H31B H 0.081491 0.462454 0.042927 0.061 Uiso 1 1 calc R U . . .
H31C H 0.134478 0.518868 0.054539 0.061 Uiso 1 1 calc R U . . .
C32 C 0.3419(2) 0.45346(9) 0.09224(11) 0.0340(5) Uani 1 1 d . . . . .
H32A H 0.373789 0.482478 0.070540 0.051 Uiso 1 1 calc R U . . .
H32B H 0.308718 0.427846 0.058679 0.051 Uiso 1 1 calc R U . . .
H32C H 0.414867 0.439515 0.125435 0.051 Uiso 1 1 calc R U . . .
C27 C 0.2785(4) 0.5258(2) 0.3667(3) 0.0263(8) Uani 0.855(11) 1 d . . P A 1
H27 H 0.225578 0.494192 0.364731 0.032 Uiso 0.855(11) 1 calc R U P A 1
C28 C 0.1990(4) 0.5660(2) 0.3933(2) 0.0386(10) Uani 0.855(11) 1 d . . P A 1
H28A H 0.248442 0.597687 0.397586 0.058 Uiso 0.855(11) 1 calc R U P A 1
H28B H 0.183235 0.555872 0.437112 0.058 Uiso 0.855(11) 1 calc R U P A 1
H28C H 0.113872 0.570541 0.362453 0.058 Uiso 0.855(11) 1 calc R U P A 1
C29 C 0.4100(3) 0.5156(2) 0.41419(18) 0.0368(10) Uani 0.855(11) 1 d . . P A 1
H29A H 0.452755 0.486372 0.398561 0.055 Uiso 0.855(11) 1 calc R U P A 1
H29B H 0.393770 0.509037 0.459012 0.055 Uiso 0.855(11) 1 calc R U P A 1
H29C H 0.467897 0.544980 0.415506 0.055 Uiso 0.855(11) 1 calc R U P A 1
C27B C 0.309(3) 0.5206(16) 0.3710(19) 0.0263(8) Uani 0.145(11) 1 d . . P A 2
H27B H 0.308713 0.483072 0.373291 0.032 Uiso 0.145(11) 1 calc R U P A 2
C28B C 0.177(2) 0.5389(14) 0.3836(11) 0.041(6) Uani 0.145(11) 1 d . . P A 2
H28D H 0.173659 0.575639 0.380757 0.062 Uiso 0.145(11) 1 calc R U P A 2
H28E H 0.166468 0.528340 0.428127 0.062 Uiso 0.145(11) 1 calc R U P A 2
H28F H 0.105153 0.524660 0.349996 0.062 Uiso 0.145(11) 1 calc R U P A 2
C29B C 0.420(2) 0.5381(12) 0.4217(12) 0.0368(10) Uani 0.145(11) 1 d . . P A 2
H29D H 0.498408 0.517395 0.420627 0.055 Uiso 0.145(11) 1 calc R U P A 2
H29E H 0.396963 0.535572 0.465779 0.055 Uiso 0.145(11) 1 calc R U P A 2
H29F H 0.439625 0.573169 0.412778 0.055 Uiso 0.145(11) 1 calc R U P A 2
N1C N -0.23602(15) 0.58860(6) 0.18694(8) 0.0183(4) Uani 1 1 d . . . . .
C1C C -0.09756(18) 0.61118(8) 0.20890(10) 0.0211(4) Uani 1 1 d . . . . .
H1CA H -0.035751 0.584028 0.227851 0.025 Uiso 1 1 calc R U . . .
H1CB H -0.068036 0.624162 0.168905 0.025 Uiso 1 1 calc R U . . .
C2C C -0.0865(2) 0.65308(8) 0.25964(10) 0.0235(5) Uani 1 1 d . . . . .
H2CA H -0.107128 0.640021 0.301733 0.028 Uiso 1 1 calc R U . . .
H2CB H -0.151252 0.679843 0.242686 0.028 Uiso 1 1 calc R U . . .
C3C C 0.0535(2) 0.67458(9) 0.27275(11) 0.0301(5) Uani 1 1 d . . . . .
H3CA H 0.071621 0.689208 0.230992 0.036 Uiso 1 1 calc R U . . .
H3CB H 0.118016 0.647179 0.286704 0.036 Uiso 1 1 calc R U . . .
C4C C 0.0720(3) 0.71486(10) 0.32674(13) 0.0430(6) Uani 1 1 d . . . . .
H4CA H 0.009776 0.742452 0.312555 0.065 Uiso 1 1 calc R U . . .
H4CB H 0.163050 0.727629 0.334092 0.065 Uiso 1 1 calc R U . . .
H4CC H 0.055023 0.700394 0.368289 0.065 Uiso 1 1 calc R U . . .
C5C C -0.33130(19) 0.62619(7) 0.14685(10) 0.0196(4) Uani 1 1 d . . . . .
H5CA H -0.421858 0.611932 0.139852 0.023 Uiso 1 1 calc R U . . .
H5CB H -0.330859 0.656974 0.174006 0.023 Uiso 1 1 calc R U . . .
C6C C -0.3035(2) 0.64105(8) 0.07979(10) 0.0260(5) Uani 1 1 d . . . . .
H6CA H -0.299049 0.610628 0.052533 0.031 Uiso 1 1 calc R U . . .
H6CB H -0.216806 0.658365 0.085936 0.031 Uiso 1 1 calc R U . . .
C7C C -0.4127(2) 0.67584(8) 0.04361(11) 0.0259(5) Uani 1 1 d . . . . .
H7CA H -0.426191 0.703173 0.074370 0.031 Uiso 1 1 calc R U . . .
H7CB H -0.382528 0.691353 0.005242 0.031 Uiso 1 1 calc R U . . .
C8C C -0.5433(2) 0.65019(9) 0.01868(13) 0.0402(6) Uani 1 1 d . . . . .
H8CA H -0.530864 0.622630 -0.011202 0.060 Uiso 1 1 calc R U . . .
H8CB H -0.606766 0.674401 -0.005610 0.060 Uiso 1 1 calc R U . . .
H8CC H -0.577391 0.636819 0.056613 0.060 Uiso 1 1 calc R U . . .
C9C C -0.2186(2) 0.54277(7) 0.14572(10) 0.0215(4) Uani 1 1 d . . . . .
H9CA H -0.158696 0.518974 0.174297 0.026 Uiso 1 1 calc R U . . .
H9CB H -0.174327 0.553246 0.109179 0.026 Uiso 1 1 calc R U . . .
C10C C -0.3456(2) 0.51526(8) 0.11545(11) 0.0263(5) Uani 1 1 d . . . . .
H10A H -0.407937 0.538688 0.087575 0.032 Uiso 1 1 calc R U . . .
H10B H -0.388438 0.502484 0.151413 0.032 Uiso 1 1 calc R U . . .
C11C C -0.3145(2) 0.47143(8) 0.07268(11) 0.0272(5) Uani 1 1 d . . . . .
H11A H -0.398421 0.459197 0.044851 0.033 Uiso 1 1 calc R U . . .
H11B H -0.257811 0.483770 0.042276 0.033 Uiso 1 1 calc R U . . .
C12C C -0.2449(2) 0.42770(8) 0.11296(12) 0.0317(5) Uani 1 1 d . . . . .
H12A H -0.233424 0.400232 0.082764 0.048 Uiso 1 1 calc R U . . .
H12B H -0.298645 0.416039 0.144517 0.048 Uiso 1 1 calc R U . . .
H12C H -0.157959 0.438657 0.137559 0.048 Uiso 1 1 calc R U . . .
C13C C -0.29571(19) 0.57441(8) 0.24657(10) 0.0196(4) Uani 1 1 d . . . . .
H13A H -0.306631 0.605416 0.271596 0.024 Uiso 1 1 calc R U . . .
H13B H -0.385313 0.560446 0.229827 0.024 Uiso 1 1 calc R U . . .
C14C C -0.2180(2) 0.53704(8) 0.29460(10) 0.0233(5) Uani 1 1 d . . . . .
H14A H -0.127417 0.549976 0.311654 0.028 Uiso 1 1 calc R U . . .
H14B H -0.210614 0.504887 0.271363 0.028 Uiso 1 1 calc R U . . .
C15C C -0.2884(2) 0.52862(9) 0.35222(11) 0.0290(5) Uani 1 1 d . . . . .
H15A H -0.380786 0.517897 0.334434 0.035 Uiso 1 1 calc R U . . .
H15B H -0.291606 0.560649 0.376390 0.035 Uiso 1 1 calc R U . . .
C16C C -0.2196(2) 0.48917(9) 0.40057(11) 0.0365(6) Uani 1 1 d . . . . .
H16D H -0.220161 0.456962 0.377358 0.055 Uiso 1 1 calc R U . . .
H16E H -0.266350 0.485608 0.437615 0.055 Uiso 1 1 calc R U . . .
H16F H -0.127751 0.499463 0.417927 0.055 Uiso 1 1 calc R U . . .
O1S O 0.99732(18) 0.18413(8) 0.43711(10) 0.0565(5) Uani 1 1 d . . . . .
C1S C 1.0650(3) 0.22393(11) 0.47614(17) 0.0581(8) Uani 1 1 d . . . . .
H1SA H 1.006354 0.253524 0.474789 0.070 Uiso 1 1 calc R U . . .
H1SB H 1.144795 0.233910 0.459094 0.070 Uiso 1 1 calc R U . . .
C2S C 1.1038(3) 0.20400(15) 0.54656(17) 0.0716(10) Uani 1 1 d . . . . .
H2SA H 1.111611 0.231379 0.579831 0.086 Uiso 1 1 calc R U . . .
H2SB H 1.188269 0.185143 0.553166 0.086 Uiso 1 1 calc R U . . .
C3S C 0.9874(4) 0.16961(16) 0.55033(18) 0.0850(12) Uani 1 1 d . . . . .
H3SA H 1.013866 0.142317 0.583127 0.102 Uiso 1 1 calc R U . . .
H3SB H 0.912693 0.188532 0.562313 0.102 Uiso 1 1 calc R U . . .
C4S C 0.9520(3) 0.14951(13) 0.48091(17) 0.0667(9) Uani 1 1 d . . . . .
H4SA H 0.994252 0.116376 0.478415 0.080 Uiso 1 1 calc R U . . .
H4SB H 0.854693 0.145273 0.467731 0.080 Uiso 1 1 calc R U . . .
O2S O 0.1163(13) 0.3503(6) 0.5412(7) 0.074(3) Uani 0.46(2) 1 d . . P B 1
C5S C 0.0212(11) 0.3744(5) 0.4941(9) 0.070(3) Uani 0.46(2) 1 d D . P B 1
H5SA H -0.045685 0.390469 0.516000 0.084 Uiso 0.46(2) 1 calc R U P B 1
H5SB H -0.024568 0.349903 0.460937 0.084 Uiso 0.46(2) 1 calc R U P B 1
C6S C 0.0923(12) 0.4142(5) 0.4597(6) 0.055(2) Uani 0.46(2) 1 d D . P B 1
H6SA H 0.054851 0.415553 0.411297 0.066 Uiso 0.46(2) 1 calc R U P B 1
H6SB H 0.085002 0.447788 0.479299 0.066 Uiso 0.46(2) 1 calc R U P B 1
C7S C 0.234(2) 0.3968(11) 0.4726(16) 0.0470(13) Uani 0.46(2) 1 d . . P B 1
H7SA H 0.266830 0.393351 0.430395 0.056 Uiso 0.46(2) 1 calc R U P B 1
H7SB H 0.292635 0.420303 0.502417 0.056 Uiso 0.46(2) 1 calc R U P B 1
C8S C 0.2283(13) 0.3473(6) 0.5051(8) 0.053(3) Uani 0.46(2) 1 d . . P B 1
H8SA H 0.312566 0.340329 0.536676 0.064 Uiso 0.46(2) 1 calc R U P B 1
H8SB H 0.212570 0.320213 0.471293 0.064 Uiso 0.46(2) 1 calc R U P B 1
O2SB O 0.1514(10) 0.3496(5) 0.5585(6) 0.068(2) Uani 0.54(2) 1 d . . P B 2
C5SB C 0.0408(10) 0.3741(5) 0.5244(8) 0.081(3) Uani 0.54(2) 1 d D . P B 2
H5SC H 0.006323 0.396541 0.555639 0.097 Uiso 0.54(2) 1 calc R U P B 2
H5SD H -0.028845 0.349148 0.507304 0.097 Uiso 0.54(2) 1 calc R U P B 2
C6SB C 0.0675(12) 0.4030(5) 0.4703(6) 0.068(3) Uani 0.54(2) 1 d D . P B 2
H6SC H 0.042259 0.438550 0.474259 0.082 Uiso 0.54(2) 1 calc R U P B 2
H6SD H 0.019155 0.389547 0.427120 0.082 Uiso 0.54(2) 1 calc R U P B 2
C7SB C 0.219(2) 0.3975(9) 0.4766(13) 0.0470(13) Uani 0.54(2) 1 d . . P B 2
H7SC H 0.242124 0.389828 0.432889 0.056 Uiso 0.54(2) 1 calc R U P B 2
H7SD H 0.266193 0.428426 0.494915 0.056 Uiso 0.54(2) 1 calc R U P B 2
C8SB C 0.2519(11) 0.3540(4) 0.5245(6) 0.047(2) Uani 0.54(2) 1 d . . P B 2
H8SC H 0.260604 0.322643 0.499642 0.056 Uiso 0.54(2) 1 calc R U P B 2
H8SD H 0.336832 0.360214 0.555879 0.056 Uiso 0.54(2) 1 calc R U P B 2

loop_
_atom_site_aniso_label
_atom_site_aniso_U_11
_atom_site_aniso_U_22
_atom_site_aniso_U_33
_atom_site_aniso_U_23
_atom_site_aniso_U_13
_atom_site_aniso_U_12
Cu1 0.01386(12) 0.01634(13) 0.01999(13) 0.00178(10) 0.00364(9) 0.00108(9)
O1 0.0240(8) 0.0174(8) 0.0395(9) 0.0061(7) 0.0050(7) 0.0003(6)
O2 0.0176(7) 0.0215(8) 0.0429(9) 0.0072(7) 0.0065(6) 0.0052(6)
N1 0.0173(8) 0.0172(9) 0.0192(9) 0.0001(7) 0.0043(7) 0.0017(7)
N2 0.0172(8) 0.0174(9) 0.0180(8) 0.0002(7) 0.0034(7) 0.0010(7)
N3 0.0143(8) 0.0178(9) 0.0207(9) 0.0018(7) 0.0037(7) 0.0003(7)
N4 0.0224(10) 0.0341(11) 0.0395(11) 0.0040(9) 0.0090(8) -0.0010(8)
C1 0.0223(11) 0.0173(10) 0.0257(11) 0.0024(9) 0.0027(9) 0.0045(9)
C2 0.0207(10) 0.0185(11) 0.0196(10) 0.0006(8) 0.0037(8) 0.0008(8)
C3 0.0204(10) 0.0187(11) 0.0195(10) -0.0005(8) 0.0025(8) -0.0007(8)
C4 0.0247(11) 0.0184(11) 0.0308(12) 0.0034(9) 0.0059(9) -0.0040(9)
C5 0.0177(10) 0.0304(12) 0.0317(12) 0.0014(10) 0.0052(9) -0.0052(9)
C6 0.0162(10) 0.0245(11) 0.0264(11) 0.0010(9) 0.0038(8) 0.0011(8)
C7 0.0167(10) 0.0226(11) 0.0192(10) -0.0012(8) 0.0021(8) 0.0011(8)
C8 0.0172(10) 0.0206(11) 0.0188(10) 0.0001(8) 0.0035(8) 0.0007(8)
C9 0.0189(10) 0.0125(10) 0.0226(10) 0.0040(8) 0.0048(8) -0.0001(8)
C10 0.0203(10) 0.0184(10) 0.0226(11) 0.0037(8) 0.0035(8) -0.0031(8)
C11 0.0178(10) 0.0262(12) 0.0278(12) 0.0072(9) -0.0008(9) -0.0029(9)
C12 0.0164(10) 0.0231(11) 0.0389(13) 0.0087(10) 0.0078(9) 0.0026(8)
C13 0.0237(11) 0.0204(11) 0.0324(12) 0.0015(9) 0.0107(9) 0.0019(9)
C14 0.0222(10) 0.0185(11) 0.0248(11) 0.0011(8) 0.0067(9) 0.0000(8)
C15 0.0287(12) 0.0351(13) 0.0201(11) -0.0006(9) 0.0004(9) 0.0029(10)
C16 0.0489(15) 0.0354(14) 0.0252(12) 0.0024(10) 0.0061(11) -0.0050(11)
C17 0.085(2) 0.0261(13) 0.0275(13) -0.0009(10) 0.0054(13) -0.0008(13)
C18 0.0304(12) 0.0336(13) 0.0224(11) -0.0050(9) 0.0048(9) 0.0100(10)
C19 0.0412(14) 0.0486(16) 0.0314(13) -0.0079(12) 0.0048(11) -0.0106(12)
C20 0.0642(18) 0.0390(15) 0.0261(13) 0.0034(11) 0.0047(12) -0.0037(13)
C21 0.0129(9) 0.0174(10) 0.0235(10) 0.0028(8) 0.0036(8) 0.0024(8)
C22 0.0200(10) 0.0215(11) 0.0248(11) -0.0009(9) 0.0051(8) 0.0014(8)
C23 0.0221(11) 0.0192(11) 0.0378(13) -0.0060(9) 0.0074(9) -0.0005(9)
C24 0.0192(10) 0.0180(11) 0.0436(14) 0.0076(10) 0.0114(10) 0.0017(8)
C25 0.0231(11) 0.0285(12) 0.0278(12) 0.0098(10) 0.0087(9) 0.0027(9)
C26 0.0165(10) 0.0239(11) 0.0234(11) 0.0029(9) 0.0043(8) 0.0020(8)
C30 0.0293(12) 0.0343(13) 0.0202(11) 0.0003(9) 0.0050(9) -0.0051(10)
C31 0.0253(12) 0.0635(18) 0.0305(13) -0.0047(12) 0.0013(10) -0.0021(12)
C32 0.0339(13) 0.0398(14) 0.0267(12) -0.0061(10) 0.0026(10) 0.0009(11)
C27 0.027(2) 0.0288(18) 0.0243(13) -0.0024(12) 0.0069(17) 0.0018(16)
C28 0.0375(17) 0.054(3) 0.0261(18) -0.0041(17) 0.0095(14) 0.0146(16)
C29 0.0326(14) 0.050(3) 0.0297(15) 0.0058(17) 0.0108(12) 0.0107(16)
C27B 0.027(2) 0.0288(18) 0.0243(13) -0.0024(12) 0.0069(17) 0.0018(16)
C28B 0.034(4) 0.067(16) 0.025(9) 0.002(9) 0.010(4) 0.016(5)
C29B 0.0326(14) 0.050(3) 0.0297(15) 0.0058(17) 0.0108(12) 0.0107(16)
N1C 0.0147(8) 0.0196(9) 0.0209(9) 0.0002(7) 0.0047(7) 0.0018(7)
C1C 0.0128(9) 0.0248(11) 0.0256(11) 0.0011(9) 0.0038(8) -0.0016(8)
C2C 0.0197(10) 0.0244(11) 0.0257(11) 0.0006(9) 0.0028(9) -0.0016(9)
C3C 0.0226(11) 0.0350(13) 0.0315(12) 0.0010(10) 0.0029(9) -0.0070(10)
C4C 0.0393(14) 0.0504(16) 0.0374(14) -0.0061(12) 0.0029(11) -0.0184(12)
C5C 0.0165(10) 0.0193(10) 0.0225(10) 0.0016(8) 0.0030(8) 0.0028(8)
C6C 0.0244(11) 0.0293(12) 0.0248(11) 0.0042(9) 0.0058(9) 0.0044(9)
C7C 0.0274(11) 0.0255(12) 0.0236(11) 0.0038(9) 0.0021(9) -0.0002(9)
C8C 0.0338(13) 0.0292(13) 0.0489(16) 0.0056(11) -0.0128(12) -0.0018(10)
C9C 0.0215(10) 0.0192(11) 0.0245(11) -0.0028(9) 0.0066(8) 0.0033(8)
C10C 0.0231(11) 0.0227(11) 0.0326(12) -0.0047(9) 0.0047(9) 0.0023(9)
C11C 0.0275(11) 0.0268(12) 0.0267(12) -0.0065(9) 0.0038(9) -0.0003(9)
C12C 0.0331(12) 0.0221(12) 0.0380(13) -0.0060(10) 0.0026(10) 0.0027(10)
C13C 0.0162(10) 0.0222(11) 0.0214(11) 0.0011(8) 0.0059(8) 0.0005(8)
C14C 0.0197(10) 0.0248(11) 0.0260(11) 0.0032(9) 0.0056(9) 0.0002(9)
C15C 0.0307(12) 0.0324(13) 0.0251(12) 0.0039(10) 0.0082(9) 0.0051(10)
C16C 0.0434(14) 0.0391(14) 0.0272(13) 0.0081(11) 0.0074(11) 0.0032(11)
O1S 0.0338(10) 0.0674(14) 0.0644(13) 0.0028(11) 0.0005(9) 0.0002(9)
C1S 0.0428(16) 0.0485(18) 0.086(2) -0.0037(17) 0.0193(16) 0.0040(14)
C2S 0.0545(19) 0.103(3) 0.062(2) -0.018(2) 0.0234(17) -0.0235(19)
C3S 0.074(2) 0.117(3) 0.070(2) -0.009(2) 0.028(2) -0.043(2)
C4S 0.0527(19) 0.064(2) 0.082(2) 0.0102(18) 0.0099(17) -0.0115(16)
O2S 0.049(5) 0.111(5) 0.064(5) 0.030(4) 0.017(4) 0.018(4)
C5S 0.051(4) 0.103(5) 0.058(6) 0.014(5) 0.014(4) 0.025(3)
C6S 0.056(4) 0.077(5) 0.030(4) -0.009(4) 0.006(3) 0.015(3)
C7S 0.057(3) 0.0544(17) 0.029(3) -0.0020(16) 0.0075(19) 0.012(2)
C8S 0.041(4) 0.067(4) 0.051(6) 0.012(4) 0.008(4) 0.007(3)
O2SB 0.046(4) 0.097(4) 0.065(4) 0.036(4) 0.019(3) 0.030(3)
C5SB 0.055(4) 0.121(6) 0.070(6) 0.041(5) 0.020(4) 0.046(4)
C6SB 0.061(4) 0.092(6) 0.048(5) 0.018(4) 0.002(3) 0.019(3)
C7SB 0.057(3) 0.0544(17) 0.029(3) -0.0020(16) 0.0075(19) 0.012(2)
C8SB 0.045(4) 0.052(4) 0.043(5) 0.007(4) 0.010(3) 0.010(3)

loop_
_atom_type_symbol
_atom_type_description
_atom_type_scat_dispersion_real
_atom_type_scat_dispersion_imag
_atom_type_scat_source
C C 0.0033 0.0016 'International Tables Vol C Tables 4.2.6.8 and 6.1.1.4'
H H 0.0000 0.0000 'International Tables Vol C Tables 4.2.6.8 and 6.1.1.4'
Cu Cu 0.3201 1.2651 'International Tables Vol C Tables 4.2.6.8 and 6.1.1.4'
N N 0.0061 0.0033 'International Tables Vol C Tables 4.2.6.8 and 6.1.1.4'
O O 0.0106 0.0060 'International Tables Vol C Tables 4.2.6.8 and 6.1.1.4'

loop_
_geom_angle_atom_site_label_1
_geom_angle_atom_site_label_2
_geom_angle_atom_site_label_3
_geom_angle
_geom_angle_site_symmetry_1
_geom_angle_site_symmetry_3
_geom_angle_publ_flag
N2 Cu1 N1 79.68(6) . . ?
N2 Cu1 N3 79.42(6) . . ?
N2 Cu1 C1 173.63(8) . . ?
N3 Cu1 N1 158.57(6) . . ?
C1 Cu1 N1 101.75(7) . . ?
C1 Cu1 N3 99.54(7) . . ?
C2 N1 Cu1 115.93(13) . . ?
C2 N1 C9 115.03(16) . . ?
C9 N1 Cu1 128.54(12) . . ?
C3 N2 Cu1 118.73(13) . . ?
C3 N2 C7 122.53(17) . . ?
C7 N2 Cu1 118.75(13) . . ?
C8 N3 Cu1 116.51(13) . . ?
C8 N3 C21 114.76(16) . . ?
C21 N3 Cu1 128.49(12) . . ?
N4 C1 Cu1 178.5(2) . . ?
O1 C2 N1 128.51(18) . . ?
O1 C2 C3 119.05(17) . . ?
N1 C2 C3 112.43(16) . . ?
N2 C3 C2 113.03(17) . . ?
N2 C3 C4 120.22(18) . . ?
C4 C3 C2 126.75(18) . . ?
C3 C4 H4 120.8 . . ?
C3 C4 C5 118.34(19) . . ?
C5 C4 H4 120.8 . . ?
C4 C5 H5 119.8 . . ?
C4 C5 C6 120.40(19) . . ?
C6 C5 H5 119.8 . . ?
C5 C6 H6 121.0 . . ?
C7 C6 C5 117.96(19) . . ?
C7 C6 H6 121.0 . . ?
N2 C7 C6 120.55(18) . . ?
N2 C7 C8 112.71(16) . . ?
C6 C7 C8 126.73(18) . . ?
O2 C8 N3 127.25(18) . . ?
O2 C8 C7 120.38(17) . . ?
N3 C8 C7 112.36(16) . . ?
C10 C9 N1 119.77(17) . . ?
C14 C9 N1 119.82(17) . . ?
C14 C9 C10 120.40(18) . . ?
C9 C10 C15 120.56(18) . . ?
C11 C10 C9 118.30(19) . . ?
C11 C10 C15 121.11(18) . . ?
C10 C11 H11 119.2 . . ?
C12 C11 C10 121.60(19) . . ?
C12 C11 H11 119.2 . . ?
C11 C12 H12 120.1 . . ?
C13 C12 C11 119.71(19) . . ?
C13 C12 H12 120.1 . . ?
C12 C13 H13 119.5 . . ?
C12 C13 C14 120.9(2) . . ?
C14 C13 H13 119.5 . . ?
C9 C14 C18 121.68(18) . . ?
C13 C14 C9 118.94(19) . . ?
C13 C14 C18 119.37(18) . . ?
C10 C15 H15 107.3 . . ?
C10 C15 C16 114.69(18) . . ?
C10 C15 C17 110.51(19) . . ?
C16 C15 H15 107.3 . . ?
C17 C15 H15 107.3 . . ?
C17 C15 C16 109.50(19) . . ?
C15 C16 H16A 109.5 . . ?
C15 C16 H16B 109.5 . . ?
C15 C16 H16C 109.5 . . ?
H16A C16 H16B 109.5 . . ?
H16A C16 H16C 109.5 . . ?
H16B C16 H16C 109.5 . . ?
C15 C17 H17A 109.5 . . ?
C15 C17 H17B 109.5 . . ?
C15 C17 H17C 109.5 . . ?
H17A C17 H17B 109.5 . . ?
H17A C17 H17C 109.5 . . ?
H17B C17 H17C 109.5 . . ?
C14 C18 H18 107.8 . . ?
C14 C18 C19 112.01(19) . . ?
C14 C18 C20 110.57(19) . . ?
C19 C18 H18 107.8 . . ?
C19 C18 C20 110.74(19) . . ?
C20 C18 H18 107.8 . . ?
C18 C19 H19A 109.5 . . ?
C18 C19 H19B 109.5 . . ?
C18 C19 H19C 109.5 . . ?
H19A C19 H19B 109.5 . . ?
H19A C19 H19C 109.5 . . ?
H19B C19 H19C 109.5 . . ?
C18 C20 H20A 109.5 . . ?
C18 C20 H20B 109.5 . . ?
C18 C20 H20C 109.5 . . ?
H20A C20 H20B 109.5 . . ?
H20A C20 H20C 109.5 . . ?
H20B C20 H20C 109.5 . . ?
C22 C21 N3 119.03(17) . . ?
C26 C21 N3 119.39(17) . . ?
C26 C21 C22 121.57(18) . . ?
C21 C22 C27 120.9(3) . . ?
C21 C22 C27B 119.7(16) . . ?
C23 C22 C21 117.89(19) . . ?
C23 C22 C27 121.1(3) . . ?
C23 C22 C27B 121.5(16) . . ?
C22 C23 H23 119.3 . . ?
C24 C23 C22 121.4(2) . . ?
C24 C23 H23 119.3 . . ?
C23 C24 H24 120.2 . . ?
C25 C24 C23 119.68(19) . . ?
C25 C24 H24 120.2 . . ?
C24 C25 H25 119.4 . . ?
C24 C25 C26 121.1(2) . . ?
C26 C25 H25 119.4 . . ?
C21 C26 C30 120.70(18) . . ?
C25 C26 C21 118.33(19) . . ?
C25 C26 C30 120.89(19) . . ?
C26 C30 H30 107.2 . . ?
C26 C30 C31 110.86(19) . . ?
C26 C30 C32 112.58(18) . . ?
C31 C30 H30 107.2 . . ?
C31 C30 C32 111.57(18) . . ?
C32 C30 H30 107.2 . . ?
C30 C31 H31A 109.5 . . ?
C30 C31 H31B 109.5 . . ?
C30 C31 H31C 109.5 . . ?
H31A C31 H31B 109.5 . . ?
H31A C31 H31C 109.5 . . ?
H31B C31 H31C 109.5 . . ?
C30 C32 H32A 109.5 . . ?
C30 C32 H32B 109.5 . . ?
C30 C32 H32C 109.5 . . ?
H32A C32 H32B 109.5 . . ?
H32A C32 H32C 109.5 . . ?
H32B C32 H32C 109.5 . . ?
C22 C27 H27 106.4 . . ?
C22 C27 C29 110.9(3) . . ?
C28 C27 C22 114.3(4) . . ?
C28 C27 H27 106.4 . . ?
C28 C27 C29 111.8(4) . . ?
C29 C27 H27 106.4 . . ?
C27 C28 H28A 109.5 . . ?
C27 C28 H28B 109.5 . . ?
C27 C28 H28C 109.5 . . ?
H28A C28 H28B 109.5 . . ?
H28A C28 H28C 109.5 . . ?
H28B C28 H28C 109.5 . . ?
C27 C29 H29A 109.5 . . ?
C27 C29 H29B 109.5 . . ?
C27 C29 H29C 109.5 . . ?
H29A C29 H29B 109.5 . . ?
H29A C29 H29C 109.5 . . ?
H29B C29 H29C 109.5 . . ?
C22 C27B H27B 107.4 . . ?
C28B C27B C22 101(2) . . ?
C28B C27B H27B 107.4 . . ?
C29B C27B C22 120(3) . . ?
C29B C27B H27B 107.4 . . ?
C29B C27B C28B 112(3) . . ?
C27B C28B H28D 109.5 . . ?
C27B C28B H28E 109.5 . . ?
C27B C28B H28F 109.5 . . ?
H28D C28B H28E 109.5 . . ?
H28D C28B H28F 109.5 . . ?
H28E C28B H28F 109.5 . . ?
C27B C29B H29D 109.5 . . ?
C27B C29B H29E 109.5 . . ?
C27B C29B H29F 109.5 . . ?
H29D C29B H29E 109.5 . . ?
H29D C29B H29F 109.5 . . ?
H29E C29B H29F 109.5 . . ?
C5C N1C C1C 111.22(15) . . ?
C9C N1C C1C 105.91(14) . . ?
C9C N1C C5C 111.43(15) . . ?
C9C N1C C13C 110.98(15) . . ?
C13C N1C C1C 111.35(14) . . ?
C13C N1C C5C 106.05(14) . . ?
N1C C1C H1CA 108.4 . . ?
N1C C1C H1CB 108.4 . . ?
H1CA C1C H1CB 107.5 . . ?
C2C C1C N1C 115.47(16) . . ?
C2C C1C H1CA 108.4 . . ?
C2C C1C H1CB 108.4 . . ?
C1C C2C H2CA 109.7 . . ?
C1C C2C H2CB 109.7 . . ?
C1C C2C C3C 109.71(17) . . ?
H2CA C2C H2CB 108.2 . . ?
C3C C2C H2CA 109.7 . . ?
C3C C2C H2CB 109.7 . . ?
C2C C3C H3CA 109.3 . . ?
C2C C3C H3CB 109.3 . . ?
C2C C3C C4C 111.69(19) . . ?
H3CA C3C H3CB 107.9 . . ?
C4C C3C H3CA 109.3 . . ?
C4C C3C H3CB 109.3 . . ?
C3C C4C H4CA 109.5 . . ?
C3C C4C H4CB 109.5 . . ?
C3C C4C H4CC 109.5 . . ?
H4CA C4C H4CB 109.5 . . ?
H4CA C4C H4CC 109.5 . . ?
H4CB C4C H4CC 109.5 . . ?
N1C C5C H5CA 108.2 . . ?
N1C C5C H5CB 108.2 . . ?
H5CA C5C H5CB 107.3 . . ?
C6C C5C N1C 116.37(16) . . ?
C6C C5C H5CA 108.2 . . ?
C6C C5C H5CB 108.2 . . ?
C5C C6C H6CA 109.6 . . ?
C5C C6C H6CB 109.6 . . ?
C5C C6C C7C 110.20(17) . . ?
H6CA C6C H6CB 108.1 . . ?
C7C C6C H6CA 109.6 . . ?
C7C C6C H6CB 109.6 . . ?
C6C C7C H7CA 108.7 . . ?
C6C C7C H7CB 108.7 . . ?
H7CA C7C H7CB 107.6 . . ?
C8C C7C C6C 114.18(18) . . ?
C8C C7C H7CA 108.7 . . ?
C8C C7C H7CB 108.7 . . ?
C7C C8C H8CA 109.5 . . ?
C7C C8C H8CB 109.5 . . ?
C7C C8C H8CC 109.5 . . ?
H8CA C8C H8CB 109.5 . . ?
H8CA C8C H8CC 109.5 . . ?
H8CB C8C H8CC 109.5 . . ?
N1C C9C H9CA 108.4 . . ?
N1C C9C H9CB 108.4 . . ?
N1C C9C C10C 115.37(16) . . ?
H9CA C9C H9CB 107.5 . . ?
C10C C9C H9CA 108.4 . . ?
C10C C9C H9CB 108.4 . . ?
C9C C10C H10A 109.7 . . ?
C9C C10C H10B 109.7 . . ?
C9C C10C C11C 109.89(17) . . ?
H10A C10C H10B 108.2 . . ?
C11C C10C H10A 109.7 . . ?
C11C C10C H10B 109.7 . . ?
C10C C11C H11A 108.8 . . ?
C10C C11C H11B 108.8 . . ?
H11A C11C H11B 107.7 . . ?
C12C C11C C10C 113.84(18) . . ?
C12C C11C H11A 108.8 . . ?
C12C C11C H11B 108.8 . . ?
C11C C12C H12A 109.5 . . ?
C11C C12C H12B 109.5 . . ?
C11C C12C H12C 109.5 . . ?
H12A C12C H12B 109.5 . . ?
H12A C12C H12C 109.5 . . ?
H12B C12C H12C 109.5 . . ?
N1C C13C H13A 108.3 . . ?
N1C C13C H13B 108.3 . . ?
H13A C13C H13B 107.4 . . ?
C14C C13C N1C 116.11(15) . . ?
C14C C13C H13A 108.3 . . ?
C14C C13C H13B 108.3 . . ?
C13C C14C H14A 109.8 . . ?
C13C C14C H14B 109.8 . . ?
C13C C14C C15C 109.26(17) . . ?
H14A C14C H14B 108.3 . . ?
C15C C14C H14A 109.8 . . ?
C15C C14C H14B 109.8 . . ?
C14C C15C H15A 109.2 . . ?
C14C C15C H15B 109.2 . . ?
C14C C15C C16C 112.04(18) . . ?
H15A C15C H15B 107.9 . . ?
C16C C15C H15A 109.2 . . ?
C16C C15C H15B 109.2 . . ?
C15C C16C H16D 109.5 . . ?
C15C C16C H16E 109.5 . . ?
C15C C16C H16F 109.5 . . ?
H16D C16C H16E 109.5 . . ?
H16D C16C H16F 109.5 . . ?
H16E C16C H16F 109.5 . . ?
C1S O1S C4S 108.3(2) . . ?
O1S C1S H1SA 110.5 . . ?
O1S C1S H1SB 110.5 . . ?
O1S C1S C2S 106.2(3) . . ?
H1SA C1S H1SB 108.7 . . ?
C2S C1S H1SA 110.5 . . ?
C2S C1S H1SB 110.5 . . ?
C1S C2S H2SA 111.5 . . ?
C1S C2S H2SB 111.5 . . ?
C1S C2S C3S 101.5(3) . . ?
H2SA C2S H2SB 109.3 . . ?
C3S C2S H2SA 111.5 . . ?
C3S C2S H2SB 111.5 . . ?
C2S C3S H3SA 111.3 . . ?
C2S C3S H3SB 111.3 . . ?
H3SA C3S H3SB 109.2 . . ?
C4S C3S C2S 102.3(3) . . ?
C4S C3S H3SA 111.3 . . ?
C4S C3S H3SB 111.3 . . ?
O1S C4S C3S 108.5(3) . . ?
O1S C4S H4SA 110.0 . . ?
O1S C4S H4SB 110.0 . . ?
C3S C4S H4SA 110.0 . . ?
C3S C4S H4SB 110.0 . . ?
H4SA C4S H4SB 108.4 . . ?
C5S O2S C8S 100.9(8) . . ?
O2S C5S H5SA 110.2 . . ?
O2S C5S H5SB 110.2 . . ?
O2S C5S C6S 107.6(8) . . ?
H5SA C5S H5SB 108.5 . . ?
C6S C5S H5SA 110.2 . . ?
C6S C5S H5SB 110.2 . . ?
C5S C6S H6SA 111.0 . . ?
C5S C6S H6SB 111.0 . . ?
H6SA C6S H6SB 109.0 . . ?
C7S C6S C5S 104.0(12) . . ?
C7S C6S H6SA 111.0 . . ?
C7S C6S H6SB 111.0 . . ?
C6S C7S H7SA 111.1 . . ?
C6S C7S H7SB 111.1 . . ?
H7SA C7S H7SB 109.1 . . ?
C8S C7S C6S 103.1(15) . . ?
C8S C7S H7SA 111.1 . . ?
C8S C7S H7SB 111.1 . . ?
O2S C8S H8SA 110.5 . . ?
O2S C8S H8SB 110.5 . . ?
C7S C8S O2S 106.3(14) . . ?
C7S C8S H8SA 110.5 . . ?
C7S C8S H8SB 110.5 . . ?
H8SA C8S H8SB 108.7 . . ?
C8SB O2SB C5SB 109.7(7) . . ?
O2SB C5SB H5SC 109.1 . . ?
O2SB C5SB H5SD 109.1 . . ?
O2SB C5SB C6SB 112.6(8) . . ?
H5SC C5SB H5SD 107.8 . . ?
C6SB C5SB H5SC 109.1 . . ?
C6SB C5SB H5SD 109.1 . . ?
C5SB C6SB H6SC 111.1 . . ?
C5SB C6SB H6SD 111.1 . . ?
C5SB C6SB C7SB 103.5(10) . . ?
H6SC C6SB H6SD 109.0 . . ?
C7SB C6SB H6SC 111.1 . . ?
C7SB C6SB H6SD 111.1 . . ?
C6SB C7SB H7SC 111.3 . . ?
C6SB C7SB H7SD 111.3 . . ?
H7SC C7SB H7SD 109.2 . . ?
C8SB C7SB C6SB 102.5(12) . . ?
C8SB C7SB H7SC 111.3 . . ?
C8SB C7SB H7SD 111.3 . . ?
O2SB C8SB C7SB 107.6(10) . . ?
O2SB C8SB H8SC 110.2 . . ?
O2SB C8SB H8SD 110.2 . . ?
C7SB C8SB H8SC 110.2 . . ?
C7SB C8SB H8SD 110.2 . . ?
H8SC C8SB H8SD 108.5 . . ?

loop_
_geom_bond_atom_site_label_1
_geom_bond_atom_site_label_2
_geom_bond_distance
_geom_bond_site_symmetry_2
_geom_bond_publ_flag
Cu1 N1 2.0158(16) . ?
Cu1 N2 1.9418(16) . ?
Cu1 N3 2.0045(16) . ?
Cu1 C1 1.944(2) . ?
O1 C2 1.241(2) . ?
O2 C8 1.240(2) . ?
N1 C2 1.339(2) . ?
N1 C9 1.434(2) . ?
N2 C3 1.327(3) . ?
N2 C7 1.334(2) . ?
N3 C8 1.338(2) . ?
N3 C21 1.429(2) . ?
N4 C1 1.148(3) . ?
C2 C3 1.504(3) . ?
C3 C4 1.387(3) . ?
C4 H4 0.9500 . ?
C4 C5 1.389(3) . ?
C5 H5 0.9500 . ?
C5 C6 1.391(3) . ?
C6 H6 0.9500 . ?
C6 C7 1.384(3) . ?
C7 C8 1.497(3) . ?
C9 C10 1.404(3) . ?
C9 C14 1.401(3) . ?
C10 C11 1.390(3) . ?
C10 C15 1.512(3) . ?
C11 H11 0.9500 . ?
C11 C12 1.377(3) . ?
C12 H12 0.9500 . ?
C12 C13 1.375(3) . ?
C13 H13 0.9500 . ?
C13 C14 1.393(3) . ?
C14 C18 1.515(3) . ?
C15 H15 1.0000 . ?
C15 C16 1.524(3) . ?
C15 C17 1.519(3) . ?
C16 H16A 0.9800 . ?
C16 H16B 0.9800 . ?
C16 H16C 0.9800 . ?
C17 H17A 0.9800 . ?
C17 H17B 0.9800 . ?
C17 H17C 0.9800 . ?
C18 H18 1.0000 . ?
C18 C19 1.524(3) . ?
C18 C20 1.530(3) . ?
C19 H19A 0.9800 . ?
C19 H19B 0.9800 . ?
C19 H19C 0.9800 . ?
C20 H20A 0.9800 . ?
C20 H20B 0.9800 . ?
C20 H20C 0.9800 . ?
C21 C22 1.400(3) . ?
C21 C26 1.397(3) . ?
C22 C23 1.393(3) . ?
C22 C27 1.516(6) . ?
C22 C27B 1.56(4) . ?
C23 H23 0.9500 . ?
C23 C24 1.382(3) . ?
C24 H24 0.9500 . ?
C24 C25 1.380(3) . ?
C25 H25 0.9500 . ?
C25 C26 1.391(3) . ?
C26 C30 1.516(3) . ?
C30 H30 1.0000 . ?
C30 C31 1.521(3) . ?
C30 C32 1.524(3) . ?
C31 H31A 0.9800 . ?
C31 H31B 0.9800 . ?
C31 H31C 0.9800 . ?
C32 H32A 0.9800 . ?
C32 H32B 0.9800 . ?
C32 H32C 0.9800 . ?
C27 H27 1.0000 . ?
C27 C28 1.512(5) . ?
C27 C29 1.525(5) . ?
C28 H28A 0.9800 . ?
C28 H28B 0.9800 . ?
C28 H28C 0.9800 . ?
C29 H29A 0.9800 . ?
C29 H29B 0.9800 . ?
C29 H29C 0.9800 . ?
C27B H27B 1.0000 . ?
C27B C28B 1.52(3) . ?
C27B C29B 1.46(4) . ?
C28B H28D 0.9800 . ?
C28B H28E 0.9800 . ?
C28B H28F 0.9800 . ?
C29B H29D 0.9800 . ?
C29B H29E 0.9800 . ?
C29B H29F 0.9800 . ?
N1C C1C 1.529(2) . ?
N1C C5C 1.522(2) . ?
N1C C9C 1.515(2) . ?
N1C C13C 1.519(2) . ?
C1C H1CA 0.9900 . ?
C1C H1CB 0.9900 . ?
C1C C2C 1.513(3) . ?
C2C H2CA 0.9900 . ?
C2C H2CB 0.9900 . ?
C2C C3C 1.524(3) . ?
C3C H3CA 0.9900 . ?
C3C H3CB 0.9900 . ?
C3C C4C 1.525(3) . ?
C4C H4CA 0.9800 . ?
C4C H4CB 0.9800 . ?
C4C H4CC 0.9800 . ?
C5C H5CA 0.9900 . ?
C5C H5CB 0.9900 . ?
C5C C6C 1.509(3) . ?
C6C H6CA 0.9900 . ?
C6C H6CB 0.9900 . ?
C6C C7C 1.529(3) . ?
C7C H7CA 0.9900 . ?
C7C H7CB 0.9900 . ?
C7C C8C 1.504(3) . ?
C8C H8CA 0.9800 . ?
C8C H8CB 0.9800 . ?
C8C H8CC 0.9800 . ?
C9C H9CA 0.9900 . ?
C9C H9CB 0.9900 . ?
C9C C10C 1.519(3) . ?
C10C H10A 0.9900 . ?
C10C H10B 0.9900 . ?
C10C C11C 1.531(3) . ?
C11C H11A 0.9900 . ?
C11C H11B 0.9900 . ?
C11C C12C 1.521(3) . ?
C12C H12A 0.9800 . ?
C12C H12B 0.9800 . ?
C12C H12C 0.9800 . ?
C13C H13A 0.9900 . ?
C13C H13B 0.9900 . ?
C13C C14C 1.511(3) . ?
C14C H14A 0.9900 . ?
C14C H14B 0.9900 . ?
C14C C15C 1.518(3) . ?
C15C H15A 0.9900 . ?
C15C H15B 0.9900 . ?
C15C C16C 1.519(3) . ?
C16C H16D 0.9800 . ?
C16C H16E 0.9800 . ?
C16C H16F 0.9800 . ?
O1S C1S 1.423(3) . ?
O1S C4S 1.427(4) . ?
C1S H1SA 0.9900 . ?
C1S H1SB 0.9900 . ?
C1S C2S 1.512(5) . ?
C2S H2SA 0.9900 . ?
C2S H2SB 0.9900 . ?
C2S C3S 1.522(4) . ?
C3S H3SA 0.9900 . ?
C3S H3SB 0.9900 . ?
C3S C4S 1.494(5) . ?
C4S H4SA 0.9900 . ?
C4S H4SB 0.9900 . ?
O2S C5S 1.387(11) . ?
O2S C8S 1.490(15) . ?
C5S H5SA 0.9900 . ?
C5S H5SB 0.9900 . ?
C5S C6S 1.537(12) . ?
C6S H6SA 0.9900 . ?
C6S H6SB 0.9900 . ?
C6S C7S 1.51(2) . ?
C7S H7SA 0.9900 . ?
C7S H7SB 0.9900 . ?
C7S C8S 1.48(3) . ?
C8S H8SA 0.9900 . ?
C8S H8SB 0.9900 . ?
O2SB C5SB 1.376(9) . ?
O2SB C8SB 1.361(11) . ?
C5SB H5SC 0.9900 . ?
C5SB H5SD 0.9900 . ?
C5SB C6SB 1.419(10) . ?
C6SB H6SC 0.9900 . ?
C6SB H6SD 0.9900 . ?
C6SB C7SB 1.547(18) . ?
C7SB H7SC 0.9900 . ?
C7SB H7SD 0.9900 . ?
C7SB C8SB 1.51(2) . ?
C8SB H8SC 0.9900 . ?
C8SB H8SD 0.9900 . ?

loop_
_geom_torsion_atom_site_label_1
_geom_torsion_atom_site_label_2
_geom_torsion_atom_site_label_3
_geom_torsion_atom_site_label_4
_geom_torsion
_geom_torsion_site_symmetry_1
_geom_torsion_site_symmetry_2
_geom_torsion_site_symmetry_3
_geom_torsion_site_symmetry_4
_geom_torsion_publ_flag
Cu1 N1 C2 O1 174.26(17) . . . . ?
Cu1 N1 C2 C3 -5.0(2) . . . . ?
Cu1 N1 C9 C10 94.7(2) . . . . ?
Cu1 N1 C9 C14 -86.2(2) . . . . ?
Cu1 N2 C3 C2 -0.9(2) . . . . ?
Cu1 N2 C3 C4 179.46(15) . . . . ?
Cu1 N2 C7 C6 179.93(15) . . . . ?
Cu1 N2 C7 C8 -1.3(2) . . . . ?
Cu1 N3 C8 O2 -175.24(16) . . . . ?
Cu1 N3 C8 C7 5.3(2) . . . . ?
Cu1 N3 C21 C22 -96.5(2) . . . . ?
Cu1 N3 C21 C26 84.9(2) . . . . ?
O1 C2 C3 N2 -175.45(18) . . . . ?
O1 C2 C3 C4 4.1(3) . . . . ?
N1 C2 C3 N2 3.9(2) . . . . ?
N1 C2 C3 C4 -176.56(19) . . . . ?
N1 C9 C10 C11 175.77(17) . . . . ?
N1 C9 C10 C15 -5.9(3) . . . . ?
N1 C9 C14 C13 -175.62(17) . . . . ?
N1 C9 C14 C18 5.4(3) . . . . ?
N2 C3 C4 C5 0.6(3) . . . . ?
N2 C7 C8 O2 177.81(18) . . . . ?
N2 C7 C8 N3 -2.7(2) . . . . ?
N3 C21 C22 C23 -179.82(17) . . . . ?
N3 C21 C22 C27 -3.8(3) . . . . ?
N3 C21 C22 C27B 10.9(13) . . . . ?
N3 C21 C26 C25 179.42(17) . . . . ?
N3 C21 C26 C30 2.5(3) . . . . ?
C2 N1 C9 C10 -93.8(2) . . . . ?
C2 N1 C9 C14 85.3(2) . . . . ?
C2 C3 C4 C5 -178.92(19) . . . . ?
C3 N2 C7 C6 -0.4(3) . . . . ?
C3 N2 C7 C8 178.44(17) . . . . ?
C3 C4 C5 C6 -0.4(3) . . . . ?
C4 C5 C6 C7 -0.2(3) . . . . ?
C5 C6 C7 N2 0.6(3) . . . . ?
C5 C6 C7 C8 -178.06(19) . . . . ?
C6 C7 C8 O2 -3.5(3) . . . . ?
C6 C7 C8 N3 176.07(19) . . . . ?
C7 N2 C3 C2 179.36(17) . . . . ?
C7 N2 C3 C4 -0.2(3) . . . . ?
C8 N3 C21 C22 89.4(2) . . . . ?
C8 N3 C21 C26 -89.2(2) . . . . ?
C9 N1 C2 O1 1.7(3) . . . . ?
C9 N1 C2 C3 -177.58(16) . . . . ?
C9 C10 C11 C12 0.5(3) . . . . ?
C9 C10 C15 C16 151.75(19) . . . . ?
C9 C10 C15 C17 -83.9(2) . . . . ?
C9 C14 C18 C19 -123.0(2) . . . . ?
C9 C14 C18 C20 113.0(2) . . . . ?
C10 C9 C14 C13 3.5(3) . . . . ?
C10 C9 C14 C18 -175.57(19) . . . . ?
C10 C11 C12 C13 2.2(3) . . . . ?
C11 C10 C15 C16 -30.0(3) . . . . ?
C11 C10 C15 C17 94.4(2) . . . . ?
C11 C12 C13 C14 -2.0(3) . . . . ?
C12 C13 C14 C9 -0.8(3) . . . . ?
C12 C13 C14 C18 178.28(19) . . . . ?
C13 C14 C18 C19 58.0(3) . . . . ?
C13 C14 C18 C20 -66.0(3) . . . . ?
C14 C9 C10 C11 -3.3(3) . . . . ?
C14 C9 C10 C15 175.00(18) . . . . ?
C15 C10 C11 C12 -177.82(19) . . . . ?
C21 N3 C8 O2 -0.4(3) . . . . ?
C21 N3 C8 C7 -179.85(16) . . . . ?
C21 C22 C23 C24 1.3(3) . . . . ?
C21 C22 C27 C28 -127.0(4) . . . . ?
C21 C22 C27 C29 105.5(4) . . . . ?
C21 C22 C27B C28B -100(2) . . . . ?
C21 C22 C27B C29B 135(3) . . . . ?
C21 C26 C30 C31 114.3(2) . . . . ?
C21 C26 C30 C32 -120.0(2) . . . . ?
C22 C21 C26 C25 0.8(3) . . . . ?
C22 C21 C26 C30 -176.09(18) . . . . ?
C22 C23 C24 C25 -1.1(3) . . . . ?
C23 C22 C27 C28 48.9(5) . . . . ?
C23 C22 C27 C29 -78.6(5) . . . . ?
C23 C22 C27B C28B 91(3) . . . . ?
C23 C22 C27B C29B -33(4) . . . . ?
C23 C24 C25 C26 0.7(3) . . . . ?
C24 C25 C26 C21 -0.5(3) . . . . ?
C24 C25 C26 C30 176.38(19) . . . . ?
C25 C26 C30 C31 -62.6(3) . . . . ?
C25 C26 C30 C32 63.2(3) . . . . ?
C26 C21 C22 C23 -1.2(3) . . . . ?
C26 C21 C22 C27 174.8(2) . . . . ?
C26 C21 C22 C27B -170.5(13) . . . . ?
C27 C22 C23 C24 -174.7(2) . . . . ?
C27B C22 C23 C24 170.4(13) . . . . ?
N1C C1C C2C C3C -175.65(17) . . . . ?
N1C C5C C6C C7C 175.93(16) . . . . ?
N1C C9C C10C C11C 177.40(17) . . . . ?
N1C C13C C14C C15C 177.86(17) . . . . ?
C1C N1C C5C C6C 66.7(2) . . . . ?
C1C N1C C9C C10C -177.22(17) . . . . ?
C1C N1C C13C C14C -58.8(2) . . . . ?
C1C C2C C3C C4C -176.55(19) . . . . ?
C5C N1C C1C C2C 67.7(2) . . . . ?
C5C N1C C9C C10C -56.1(2) . . . . ?
C5C N1C C13C C14C -179.90(17) . . . . ?
C5C C6C C7C C8C -71.6(2) . . . . ?
C9C N1C C1C C2C -171.07(17) . . . . ?
C9C N1C C5C C6C -51.3(2) . . . . ?
C9C N1C C13C C14C 58.9(2) . . . . ?
C9C C10C C11C C12C 72.2(2) . . . . ?
C13C N1C C1C C2C -50.3(2) . . . . ?
C13C N1C C5C C6C -172.14(17) . . . . ?
C13C N1C C9C C10C 61.8(2) . . . . ?
C13C C14C C15C C16C 176.81(19) . . . . ?
O1S C1S C2S C3S -34.2(3) . . . . ?
C1S O1S C4S C3S 2.6(3) . . . . ?
C1S C2S C3S C4S 34.4(4) . . . . ?
C2S C3S C4S O1S -23.9(4) . . . . ?
C4S O1S C1S C2S 20.2(3) . . . . ?
O2S C5S C6S C7S 20.9(17) . . . . ?
C5S O2S C8S C7S 43(2) . . . . ?
C5S C6S C7S C8S 6(2) . . . . ?
C6S C7S C8S O2S -30(2) . . . . ?
C8S O2S C5S C6S -38.4(15) . . . . ?
O2SB C5SB C6SB C7SB -4.6(18) . . . . ?
C5SB O2SB C8SB C7SB 18.8(18) . . . . ?
C5SB C6SB C7SB C8SB 14.6(18) . . . . ?
C6SB C7SB C8SB O2SB -20.5(19) . . . . ?
C8SB O2SB C5SB C6SB -9.0(17) . . . . ?
